data_4084869
loop_
_publ_author_name
'Samouei, Hamidreza'
'Miloserdov, Fedor M.'
'Escudero-Ad\'an, Eduardo C.'
'Grushin, Vladimir V.'

_publ_section_title
;
 Solid-State Structure and Solution Reactivity of [(Ph3P)4Ru(H)2] and
 Related Ru(II) Complexes Used in Catalysis: A Reinvestigation
;
_journal_issue 24
_journal_name_full Organometallics
_journal_page_first 7279
_journal_paper_doi 10.1021/om5010572
_journal_volume 33
_journal_year 2014
_chemical_formula_sum 'C72 H62 P4 Ru'
_chemical_formula_weight 1152.16
_chemical_name_systematic
;
 ?
;
_space_group_IT_number 147
_space_group_name_Hall '-P 3'
_symmetry_cell_setting trigonal
_symmetry_space_group_name_Hall '-P 3'
_symmetry_space_group_name_H-M 'P -3'
_atom_sites_solution_hydrogens mixed
_audit_creation_method SHELXL-2012
_cell_angle_alpha 90
_cell_angle_beta 90
_cell_angle_gamma 120
_cell_formula_units_Z 6
_cell_length_a 19.028(3)
_cell_length_b 19.028(3)
_cell_length_c 26.297(4)
_cell_measurement_reflns_used 573
_cell_measurement_temperature 100(2)
_cell_measurement_theta_max 21.58
_cell_measurement_theta_min 2.92
_cell_volume 8246(2)
_computing_cell_refinement 'Bruker APEX2 v2011.4-0'
_computing_data_collection 'Bruker APEX2 v2011.4-0'
_computing_data_reduction 'Bruker SAINT V7.60A'
_computing_molecular_graphics 'Bruker SHELXTL'
_computing_publication_material 'Bruker SHELXTL'
_computing_structure_refinement 'SHELXL-2012 (Sheldrick, 2012)'
_computing_structure_solution Sir2011
_diffrn_ambient_temperature 100(2)
_diffrn_detector_area_resol_mean 512
_diffrn_detector_type '4K CCD area detector APEX II'
_diffrn_measured_fraction_theta_full 0.796
_diffrn_measured_fraction_theta_max 0.920
_diffrn_measurement_device_type 'APEX DUO Kappa 4-axis goniometer'
_diffrn_measurement_method
;
 Fullsphere data collection, phi and omega scans
;
_diffrn_measurement_specimen_support 'magnetic support with MicroMount'
_diffrn_radiation_monochromator 'Quazar MX Multilayer Optics'
_diffrn_radiation_type MoK\a
_diffrn_radiation_wavelength 0.71073
_diffrn_reflns_av_R_equivalents 0.0633
_diffrn_reflns_av_unetI/netI 0.2369
_diffrn_reflns_Laue_measured_fraction_full 0.796
_diffrn_reflns_Laue_measured_fraction_max 0.920
_diffrn_reflns_limit_h_max 21
_diffrn_reflns_limit_h_min -14
_diffrn_reflns_limit_k_max 18
_diffrn_reflns_limit_k_min -17
_diffrn_reflns_limit_l_max 29
_diffrn_reflns_limit_l_min -21
_diffrn_reflns_point_group_measured_fraction_full 0.796
_diffrn_reflns_point_group_measured_fraction_max 0.920
_diffrn_reflns_theta_full 25.242
_diffrn_reflns_theta_max 23.987
_diffrn_reflns_theta_min 0.774
_diffrn_source 'Microfocus source E025 IuS'
_diffrn_source_current 0.6
_diffrn_source_power 50
_diffrn_source_size '0.2 mm x 0.2 mm fine focus'
_diffrn_source_type 'Bruker APEX DUO'
_exptl_absorpt_coefficient_mu 0.447
_exptl_absorpt_correction_T_max 0.9566
_exptl_absorpt_correction_T_min 0.9159
_exptl_absorpt_correction_type empirical
_exptl_absorpt_process_details
; 
 SADABS Version 2008/1 Bruker-Nonius
 Blessing, Acta Cryst. (1995) A51 33-38
;
_exptl_crystal_colour colourless
_exptl_crystal_density_diffrn 1.392
_exptl_crystal_description block
_exptl_crystal_F_000 3588
_exptl_crystal_size_max 0.20
_exptl_crystal_size_mid 0.10
_exptl_crystal_size_min 0.10
_refine_diff_density_max 1.319
_refine_diff_density_min -1.182
_refine_diff_density_rms 0.121
_refine_ls_extinction_method none
_refine_ls_goodness_of_fit_ref 1.015
_refine_ls_hydrogen_treatment constr
_refine_ls_matrix_type full
_refine_ls_number_parameters 694
_refine_ls_number_reflns 7939
_refine_ls_number_restraints 18
_refine_ls_restrained_S_all 1.015
_refine_ls_R_factor_all 0.2414
_refine_ls_R_factor_gt 0.0908
_refine_ls_shift/su_max 0.000
_refine_ls_shift/su_mean 0.000
_refine_ls_structure_factor_coef Fsqd
_refine_ls_weighting_details
;
 w=1/[\s^2^(Fo^2^)+(0.1128P)^2^]
 where P=(Fo^2^+2Fc^2^)/3
;
_refine_ls_weighting_scheme calc
_refine_ls_wR_factor_gt 0.2071
_refine_ls_wR_factor_ref 0.2932
_reflns_Friedel_coverage 0.000
_reflns_number_gt 3018
_reflns_number_total 7939
_reflns_threshold_expression >2sigma(I)
_cod_data_source_file om5010572_si_001.cif
_cod_data_source_block mo_HRS303_0m
_cod_depositor_comments
;
The following automatic conversions were performed:

'_symmetry_cell_setting' value 'Trigonal' changed to 'trigonal'
according to
/home/saulius/struct/COD-crude-data--automatic-downloads/rss-feeds/ACS/lib/dictionaries/cif_core.dic
dictionary named 'cif_core.dic' version 2.4.2 from 2011-04-26.

Automatic conversion script
Id: cif_fix_values 2935 2014-11-11 08:27:57Z andrius 

 Adding full bibliography for 4084867--4084875.cif.
;
_cod_original_cell_volume 8245(3)
_cod_original_sg_symbol_H-M P-3
_cod_database_code 4084869
_shelx_space_group_comment
;
The symmetry employed for this shelxl refinement is uniquely defined
by the following loop, which should always be used as a source of
symmetry information in preference to the above space-group names.
They are only intended as comments.
;
_shelx_estimated_absorpt_t_min 0.916
_shelx_estimated_absorpt_t_max 0.957
_shelxl_version_number 2012-9

loop_
_space_group_symop_operation_xyz
'x, y, z'
'-y, x-y, z'
'-x+y, -x, z'
'-x, -y, -z'
'y, -x+y, -z'
'x-y, x, -z'

loop_
_atom_site_label
_atom_site_type_symbol
_atom_site_fract_x
_atom_site_fract_y
_atom_site_fract_z
_atom_site_U_iso_or_equiv
_atom_site_adp_type
_atom_site_occupancy
_atom_site_site_symmetry_order
_atom_site_calc_flag
_atom_site_refinement_flags_posn
_atom_site_refinement_flags_adp
_atom_site_refinement_flags_occupancy
C1A C 0.9618(7) 0.1080(7) 0.1589(4) 0.018(3) Uani 1 1 d . U .
C2A C 1.0281(8) 0.1206(8) 0.1345(5) 0.034(4) Uani 1 1 d . . .
H32A H 1.0699 0.1195 0.1536 0.041 Uiso 1 1 calc R U .
C3A C 1.0400(9) 0.1351(7) 0.0831(5) 0.035(4) Uani 1 1 d . . .
H33A H 1.0885 0.1441 0.0670 0.042 Uiso 1 1 calc R U .
C4A C 0.9775(8) 0.1361(7) 0.0556(5) 0.030(3) Uani 1 1 d . . .
H34A H 0.9836 0.1459 0.0200 0.036 Uiso 1 1 calc R U .
C5A C 0.9079(9) 0.1232(8) 0.0789(5) 0.041(4) Uani 1 1 d . . .
H35A H 0.8669 0.1253 0.0595 0.049 Uiso 1 1 calc R U .
C6A C 0.8967(8) 0.1070(8) 0.1304(5) 0.036(4) Uani 1 1 d . . .
H36A H 0.8474 0.0956 0.1465 0.043 Uiso 1 1 calc R U .
C7A C 0.8511(8) 0.0650(8) 0.2396(5) 0.031(3) Uani 1 1 d . . .
C8A C 0.7871(8) -0.0109(8) 0.2444(4) 0.031(3) Uani 1 1 d . . .
H30A H 0.7979 -0.0545 0.2467 0.037 Uiso 1 1 calc R U .
C9A C 0.7068(8) -0.0295(8) 0.2463(5) 0.035(4) Uani 1 1 d . . .
H29A H 0.6643 -0.0844 0.2480 0.042 Uiso 1 1 calc R U .
C10A C 0.6893(9) 0.0329(10) 0.2456(5) 0.045(4) Uani 1 1 d . . .
H28A H 0.6347 0.0215 0.2474 0.054 Uiso 1 1 calc R U .
C11A C 0.7516(9) 0.1113(9) 0.2422(5) 0.044(4) Uani 1 1 d . . .
H27A H 0.7399 0.1543 0.2405 0.052 Uiso 1 1 calc R U .
C12A C 0.8306(7) 0.1286(8) 0.2413(5) 0.035(4) Uani 1 1 d . . .
H26A H 0.8729 0.1836 0.2417 0.042 Uiso 1 1 calc R U .
C19A C 1.0093(7) 0.1948(8) 0.2515(5) 0.027(3) Uani 1 1 d . . .
C20A C 1.0091(8) 0.2073(8) 0.3030(5) 0.038(4) Uani 1 1 d . . .
H20A H 0.9831 0.1616 0.3249 0.046 Uiso 1 1 calc R U .
C21A C 1.0449(8) 0.2831(8) 0.3237(5) 0.033(3) Uani 1 1 d . . .
H21A H 1.0393 0.2897 0.3590 0.040 Uiso 1 1 calc R U .
C22A C 1.0896(9) 0.3508(8) 0.2931(6) 0.048(4) Uani 1 1 d . . .
H22A H 1.1198 0.4035 0.3075 0.058 Uiso 1 1 calc R U .
C23A C 1.0888(9) 0.3396(9) 0.2419(6) 0.053(5) Uani 1 1 d . . .
H23A H 1.1161 0.3850 0.2198 0.064 Uiso 1 1 calc R U .
C24A C 1.0476(8) 0.2607(8) 0.2217(5) 0.035(4) Uani 1 1 d . . .
H24A H 1.0468 0.2537 0.1859 0.042 Uiso 1 1 calc R U .
C25A C 1.0389(9) -0.0597(9) 0.3844(5) 0.036(4) Uani 1 1 d . . .
C26A C 1.0834(7) -0.0327(8) 0.4290(5) 0.031(3) Uani 1 1 d . . .
H2A H 1.0972 0.0190 0.4424 0.037 Uiso 1 1 calc R U .
C27A C 1.1078(10) -0.0812(10) 0.4542(6) 0.057(5) Uani 1 1 d . . .
H3A H 1.1397 -0.0612 0.4841 0.068 Uiso 1 1 calc R U .
C28A C 1.0868(10) -0.1587(11) 0.4366(6) 0.056(5) Uani 1 1 d . . .
H4A H 1.1014 -0.1927 0.4547 0.067 Uiso 1 1 calc R U .
C29A C 1.0440(9) -0.1829(9) 0.3921(6) 0.049(4) Uani 1 1 d . . .
H5A H 1.0307 -0.2342 0.3783 0.059 Uiso 1 1 calc R U .
C30A C 1.0192(9) -0.1351(8) 0.3663(5) 0.045(4) Uani 1 1 d . . .
H6A H 0.9884 -0.1548 0.3360 0.054 Uiso 1 1 calc R U .
C1B C 0.6267(10) 0.4475(9) 0.3024(5) 0.045(4) Uani 1 1 d . . .
C2B C 0.5943(9) 0.3833(9) 0.2662(5) 0.044(4) Uani 1 1 d . . .
H2B H 0.5801 0.3308 0.2783 0.052 Uiso 1 1 calc R U .
C3B C 0.5814(8) 0.3899(9) 0.2157(5) 0.042(4) Uani 1 1 d . . .
H3B H 0.5637 0.3449 0.1933 0.051 Uiso 1 1 calc R U .
C4B C 0.5953(7) 0.4645(9) 0.1981(5) 0.035(4) Uani 1 1 d . . .
H4B H 0.5835 0.4702 0.1638 0.042 Uiso 1 1 calc R U .
C5B C 0.6254(8) 0.5289(9) 0.2297(5) 0.040(4) Uani 1 1 d . . .
H5B H 0.6359 0.5797 0.2163 0.048 Uiso 1 1 calc R U .
C6B C 0.6415(9) 0.5251(9) 0.2796(6) 0.052(4) Uani 1 1 d . . .
H6B H 0.6624 0.5724 0.3001 0.062 Uiso 1 1 calc R U .
C7B C 0.5323(10) 0.4212(9) 0.3900(6) 0.046(4) Uani 1 1 d . . .
C8B C 0.4739(9) 0.4128(9) 0.3575(6) 0.052(5) Uani 1 1 d . . .
H8B H 0.4824 0.4112 0.3221 0.063 Uiso 1 1 calc R U .
C9B C 0.4043(10) 0.4065(9) 0.3737(7) 0.063(5) Uani 1 1 d . . .
H9B H 0.3642 0.3989 0.3494 0.076 Uiso 1 1 calc R U .
C10B C 0.3891(11) 0.4107(9) 0.4246(7) 0.058(5) Uani 1 1 d . . .
H10B H 0.3408 0.4092 0.4355 0.069 Uiso 1 1 calc R U .
C11B C 0.4455(13) 0.4172(13) 0.4583(7) 0.093(7) Uani 1 1 d . . .
H11B H 0.4361 0.4170 0.4938 0.111 Uiso 1 1 calc R U .
C12B C 0.5172(11) 0.4241(10) 0.4406(6) 0.063(5) Uani 1 1 d . . .
H12B H 0.5575 0.4312 0.4646 0.076 Uiso 1 1 calc R U .
C13B C 0.7026(9) 0.5367(11) 0.3886(6) 0.059(5) Uani 1 1 d . . .
C14B C 0.6828(11) 0.5838(11) 0.4203(6) 0.065(5) Uani 1 1 d . . .
H14B H 0.6291 0.5633 0.4328 0.078 Uiso 1 1 calc R U .
C15B C 0.7442(11) 0.6613(11) 0.4327(6) 0.069(6) Uani 1 1 d . . .
H15B H 0.7326 0.6934 0.4550 0.083 Uiso 1 1 calc R U .
C16B C 0.8228(13) 0.6934(11) 0.4133(6) 0.077(6) Uani 1 1 d . . .
H16B H 0.8645 0.7459 0.4232 0.093 Uiso 1 1 calc R U .
C17B C 0.8384(10) 0.6479(9) 0.3798(6) 0.064(5) Uani 1 1 d . . .
H17B H 0.8900 0.6715 0.3638 0.076 Uiso 1 1 calc R U .
C18B C 0.7800(9) 0.5668(9) 0.3684(6) 0.056(5) Uani 1 1 d . . .
H18B H 0.7929 0.5340 0.3477 0.067 Uiso 1 1 calc R U .
C19B C 0.6738(12) 0.2525(12) 0.5182(6) 0.078(6) Uani 1 1 d . . .
C20B C 0.7256(14) 0.2280(13) 0.5011(8) 0.096(8) Uani 1 1 d . . .
H14D H 0.7524 0.2506 0.4698 0.116 Uiso 1 1 calc R U .
C21B C 0.7429(11) 0.1752(12) 0.5237(7) 0.079(6) Uani 1 1 d . . .
H16D H 0.7823 0.1631 0.5109 0.095 Uiso 1 1 calc R U .
C22B C 0.6976(15) 0.1394(14) 0.5680(7) 0.096(7) Uani 1 1 d . . .
H1D H 0.7070 0.1017 0.5862 0.115 Uiso 1 1 calc R U .
C23B C 0.6407(15) 0.1567(14) 0.5859(8) 0.105(8) Uani 1 1 d . . .
H15D H 0.6097 0.1301 0.6153 0.127 Uiso 1 1 calc R U .
C24B C 0.6292(15) 0.2114(14) 0.5615(8) 0.115(9) Uani 1 1 d . . .
H17D H 0.5892 0.2231 0.5738 0.138 Uiso 1 1 calc R U .
C1C C 0.1848(7) 0.6252(7) 0.1866(4) 0.023(3) Uani 1 1 d . U .
C2C C 0.2384(8) 0.6910(8) 0.2135(5) 0.026(3) Uani 1 1 d . . .
H2C H 0.2820 0.7347 0.1960 0.031 Uiso 1 1 calc R U .
C3C C 0.2321(8) 0.6969(8) 0.2649(5) 0.033(3) Uani 1 1 d . . .
H3C H 0.2707 0.7445 0.2822 0.040 Uiso 1 1 calc R U .
C4C C 0.1696(8) 0.6338(8) 0.2919(5) 0.037(4) Uani 1 1 d . . .
H4C H 0.1646 0.6376 0.3276 0.044 Uiso 1 1 calc R U .
C5C C 0.1132(8) 0.5631(9) 0.2644(5) 0.038(4) Uani 1 1 d . . .
H5C H 0.0702 0.5194 0.2823 0.045 Uiso 1 1 calc R U .
C6C C 0.1193(8) 0.5564(8) 0.2118(5) 0.028(3) Uani 1 1 d . . .
H6C H 0.0822 0.5090 0.1937 0.034 Uiso 1 1 calc R U .
C7C C 0.1496(7) 0.6783(7) 0.0958(4) 0.020(3) Uani 1 1 d . U .
C8C C 0.1059(7) 0.6988(7) 0.1278(5) 0.025(3) Uani 1 1 d . . .
H8C H 0.1025 0.6862 0.1630 0.029 Uiso 1 1 calc R U .
C9C C 0.0660(8) 0.7384(8) 0.1086(6) 0.042(4) Uani 1 1 d . . .
H9C H 0.0358 0.7528 0.1308 0.050 Uiso 1 1 calc R U .
C10C C 0.0708(9) 0.7564(8) 0.0574(6) 0.044(4) Uani 1 1 d . . .
H10C H 0.0439 0.7834 0.0445 0.053 Uiso 1 1 calc R U .
C11C C 0.1139(9) 0.7357(9) 0.0250(5) 0.045(4) Uani 1 1 d . . .
H11C H 0.1179 0.7481 -0.0102 0.054 Uiso 1 1 calc R U .
C12C C 0.1511(8) 0.6962(7) 0.0456(5) 0.034(4) Uani 1 1 d . . .
H12C H 0.1798 0.6804 0.0232 0.041 Uiso 1 1 calc R U .
C13C C 0.1215(7) 0.5167(7) 0.1029(4) 0.023(3) Uani 1 1 d . . .
C14C C 0.0422(8) 0.4966(8) 0.0880(5) 0.038(4) Uani 1 1 d . . .
H14C H 0.0279 0.5374 0.0832 0.046 Uiso 1 1 calc R U .
C15C C -0.0152(7) 0.4132(7) 0.0805(5) 0.027(3) Uani 1 1 d . . .
H15C H -0.0688 0.3986 0.0705 0.032 Uiso 1 1 calc R U .
C16C C 0.0033(9) 0.3535(8) 0.0869(4) 0.034(4) Uani 1 1 d . . .
H16C H -0.0364 0.2983 0.0810 0.041 Uiso 1 1 calc R U .
C17C C 0.0792(8) 0.3739(7) 0.1019(4) 0.025(3) Uani 1 1 d . . .
H17C H 0.0922 0.3323 0.1073 0.030 Uiso 1 1 calc R U .
C18C C 0.1392(7) 0.4552(7) 0.1097(4) 0.024(3) Uani 1 1 d . . .
H18C H 0.1923 0.4681 0.1196 0.029 Uiso 1 1 calc R U .
C19C C 0.2619(7) 0.5709(7) -0.0404(5) 0.020(3) Uani 1 1 d . . .
C20C C 0.1840(7) 0.5288(7) -0.0243(4) 0.025(3) Uani 1 1 d . . .
H20C H 0.1676 0.5479 0.0041 0.030 Uiso 1 1 calc R U .
C21C C 0.1272(7) 0.4576(7) -0.0489(5) 0.026(3) Uani 1 1 d . . .
H21C H 0.0733 0.4277 -0.0362 0.032 Uiso 1 1 calc R U .
C22C C 0.1485(8) 0.4309(7) -0.0910(5) 0.029(3) Uani 1 1 d . . .
H22C H 0.1093 0.3841 -0.1088 0.035 Uiso 1 1 calc R U .
C23C C 0.2297(8) 0.4737(8) -0.1079(5) 0.031(3) Uani 1 1 d . . .
H23C H 0.2467 0.4550 -0.1363 0.037 Uiso 1 1 calc R U .
C24C C 0.2838(7) 0.5430(7) -0.0825(5) 0.025(3) Uani 1 1 d . . .
H24C H 0.3382 0.5728 -0.0943 0.030 Uiso 1 1 calc R U .
P1A P 1.0000 0.0000 0.3503(2) 0.0262(15) Uani 1 3 d S T P
P2A P 0.9547(2) 0.0885(2) 0.22951(13) 0.0259(9) Uani 1 1 d . . .
P1B P 0.6304(2) 0.4310(2) 0.36992(15) 0.0443(11) Uani 1 1 d . . .
P2B P 0.6667 0.3333 0.4846(3) 0.069(3) Uani 1 3 d S T P
P1C P 0.20196(19) 0.62244(19) 0.11666(13) 0.0227(8) Uani 1 1 d . . .
P2C P 0.3333 0.6667 -0.0066(2) 0.0206(14) Uani 1 3 d S T P
Ru1A Ru 1.0000 0.0000 0.26136(8) 0.0380(6) Uani 1 3 d S T P
H1RA H 1.0112 -0.0711 0.2860 0.046 Uiso 0.6667 1 d R U P
Ru1B Ru 0.6667 0.3333 0.39380(9) 0.0585(8) Uani 1 3 d S T P
H1RB H 0.6805 0.2720 0.4294 0.070 Uiso 0.6667 1 d R U P
Ru1C Ru 0.3333 0.6667 0.08226(7) 0.0335(6) Uani 1 3 d S T P
H1RC H 0.3938 0.7423 0.0482 0.040 Uiso 0.6667 1 d R U P

loop_
_atom_site_aniso_label
_atom_site_aniso_U_11
_atom_site_aniso_U_22
_atom_site_aniso_U_33
_atom_site_aniso_U_23
_atom_site_aniso_U_13
_atom_site_aniso_U_12
C1A 0.022(5) 0.012(4) 0.023(5) 0.004(4) 0.004(4) 0.010(4)
C2A 0.030(9) 0.035(9) 0.034(9) -0.004(7) -0.003(7) 0.014(7)
C3A 0.042(9) 0.019(8) 0.032(9) -0.007(6) -0.012(7) 0.006(7)
C4A 0.034(9) 0.028(8) 0.029(8) 0.002(6) -0.001(7) 0.015(7)
C5A 0.048(10) 0.043(10) 0.032(10) 0.003(7) -0.012(8) 0.022(8)
C6A 0.022(8) 0.035(9) 0.042(10) 0.000(7) 0.001(7) 0.009(7)
C7A 0.029(8) 0.020(8) 0.043(9) 0.003(7) -0.005(7) 0.011(7)
C8A 0.044(9) 0.029(8) 0.029(8) 0.002(6) 0.006(7) 0.026(8)
C9A 0.031(9) 0.022(8) 0.045(9) -0.011(7) 0.001(7) 0.007(7)
C10A 0.032(9) 0.084(13) 0.032(9) -0.019(9) 0.006(7) 0.039(10)
C11A 0.042(10) 0.033(9) 0.066(11) -0.005(8) -0.011(8) 0.027(8)
C12A 0.010(7) 0.036(9) 0.053(9) 0.006(7) 0.011(6) 0.005(6)
C19A 0.028(8) 0.031(8) 0.023(8) -0.004(7) 0.004(6) 0.016(7)
C20A 0.028(8) 0.023(8) 0.049(10) 0.001(7) 0.003(7) 0.002(7)
C21A 0.045(9) 0.033(9) 0.035(9) -0.005(7) -0.001(7) 0.031(8)
C22A 0.044(10) 0.019(9) 0.071(12) -0.011(8) -0.005(9) 0.007(8)
C23A 0.052(11) 0.032(10) 0.067(13) 0.013(9) 0.009(9) 0.014(9)
C24A 0.039(9) 0.034(9) 0.036(9) -0.011(7) -0.003(7) 0.022(8)
C25A 0.049(10) 0.062(11) 0.014(8) -0.011(7) -0.009(7) 0.040(9)
C26A 0.011(7) 0.019(7) 0.051(10) -0.003(7) 0.000(6) -0.001(6)
C27A 0.085(14) 0.074(13) 0.034(10) 0.005(9) -0.015(9) 0.056(12)
C28A 0.059(11) 0.071(13) 0.050(11) 0.010(10) -0.014(9) 0.042(11)
C29A 0.035(9) 0.033(9) 0.081(13) -0.003(9) 0.002(9) 0.019(8)
C30A 0.056(10) 0.033(9) 0.049(10) -0.005(8) -0.018(8) 0.024(9)
C1B 0.073(12) 0.040(10) 0.030(9) -0.015(7) -0.021(8) 0.034(9)
C2B 0.060(11) 0.049(10) 0.038(10) 0.007(8) 0.000(8) 0.039(9)
C3B 0.033(9) 0.045(10) 0.041(10) -0.016(8) -0.002(7) 0.014(8)
C4B 0.027(8) 0.047(10) 0.030(9) -0.017(7) -0.014(7) 0.018(7)
C5B 0.048(10) 0.048(10) 0.042(10) 0.012(8) 0.001(8) 0.037(9)
C6B 0.071(12) 0.045(10) 0.058(11) -0.020(8) -0.035(9) 0.043(10)
C7B 0.072(12) 0.049(10) 0.036(10) 0.016(8) 0.007(9) 0.045(10)
C8B 0.025(9) 0.056(11) 0.051(11) -0.008(8) 0.004(8) 0.001(8)
C9B 0.052(12) 0.029(10) 0.089(15) 0.020(10) 0.005(11) 0.005(9)
C10B 0.062(12) 0.037(10) 0.078(14) -0.003(10) 0.010(11) 0.028(10)
C11B 0.082(16) 0.14(2) 0.053(13) 0.018(13) 0.023(12) 0.055(16)
C12B 0.075(13) 0.080(13) 0.071(13) 0.025(10) 0.018(10) 0.067(12)
C13B 0.032(10) 0.080(13) 0.041(10) -0.010(9) -0.007(8) 0.011(9)
C14B 0.060(12) 0.074(14) 0.050(11) -0.021(10) -0.007(9) 0.025(11)
C15B 0.062(13) 0.052(12) 0.065(13) -0.029(10) -0.016(11) 0.008(10)
C16B 0.104(17) 0.046(12) 0.062(13) -0.011(10) -0.042(12) 0.023(12)
C17B 0.039(10) 0.036(10) 0.096(14) -0.023(10) 0.009(10) 0.003(8)
C18B 0.040(10) 0.054(11) 0.073(12) -0.008(9) 0.018(9) 0.023(9)
C19B 0.083(15) 0.084(15) 0.038(12) 0.019(11) 0.008(10) 0.021(13)
C20B 0.13(2) 0.108(18) 0.082(16) 0.055(14) 0.026(14) 0.080(17)
C21B 0.059(13) 0.079(15) 0.081(15) 0.025(12) 0.001(11) 0.021(11)
C22B 0.15(2) 0.118(19) 0.059(14) 0.007(13) -0.003(14) 0.092(18)
C23B 0.16(2) 0.13(2) 0.083(16) 0.049(14) 0.062(15) 0.112(19)
C24B 0.18(3) 0.13(2) 0.088(17) 0.048(15) 0.074(17) 0.12(2)
C1C 0.016(5) 0.027(5) 0.029(5) -0.001(4) 0.001(4) 0.013(4)
C2C 0.030(8) 0.029(8) 0.027(8) -0.009(6) 0.004(6) 0.022(7)
C3C 0.028(8) 0.029(8) 0.048(10) 0.001(7) 0.005(7) 0.018(7)
C4C 0.043(9) 0.049(10) 0.035(9) -0.015(8) -0.014(8) 0.035(9)
C5C 0.027(8) 0.053(10) 0.043(10) 0.009(8) 0.003(7) 0.027(8)
C6C 0.028(8) 0.030(8) 0.026(8) -0.007(6) 0.001(6) 0.014(7)
C7C 0.015(5) 0.016(5) 0.021(5) 0.000(4) 0.001(4) 0.002(4)
C8C 0.009(6) 0.013(7) 0.053(9) 0.010(6) 0.001(6) 0.007(6)
C9C 0.032(9) 0.029(8) 0.072(12) -0.010(8) 0.000(8) 0.021(7)
C10C 0.041(10) 0.035(9) 0.057(11) 0.013(8) -0.028(8) 0.020(8)
C11C 0.033(9) 0.057(11) 0.037(10) -0.004(8) -0.001(8) 0.017(8)
C12C 0.040(9) 0.018(7) 0.050(10) -0.014(7) -0.016(7) 0.017(7)
C13C 0.015(7) 0.020(7) 0.029(8) -0.010(6) -0.005(6) 0.006(6)
C14C 0.039(9) 0.030(9) 0.033(9) -0.004(7) -0.001(7) 0.009(7)
C15C 0.012(7) 0.020(7) 0.048(9) -0.010(6) -0.015(6) 0.008(6)
C16C 0.050(10) 0.013(7) 0.027(8) -0.004(6) -0.005(7) 0.007(7)
C17C 0.035(8) 0.021(8) 0.026(8) -0.001(6) 0.001(6) 0.020(7)
C18C 0.021(7) 0.023(7) 0.036(8) 0.007(6) 0.006(6) 0.016(7)
C19C 0.016(7) 0.018(7) 0.031(8) 0.004(6) 0.002(6) 0.012(6)
C20C 0.023(8) 0.027(8) 0.020(7) 0.004(6) 0.001(6) 0.010(6)
C21C 0.010(7) 0.020(7) 0.037(8) 0.001(6) 0.004(6) -0.002(6)
C22C 0.031(8) 0.015(7) 0.045(9) -0.006(6) -0.013(7) 0.014(7)
C23C 0.044(9) 0.032(9) 0.027(8) 0.006(7) 0.008(7) 0.028(8)
C24C 0.016(7) 0.009(7) 0.044(9) 0.002(6) 0.000(6) 0.001(6)
P1A 0.021(2) 0.021(2) 0.037(4) 0.000 0.000 0.0103(10)
P2A 0.0188(19) 0.026(2) 0.032(2) 0.0022(16) 0.0017(16) 0.0098(16)
P1B 0.047(3) 0.043(3) 0.044(3) -0.002(2) -0.003(2) 0.023(2)
P2B 0.080(4) 0.080(4) 0.045(5) 0.000 0.000 0.040(2)
P1C 0.0142(18) 0.0182(19) 0.036(2) -0.0009(16) -0.0039(16) 0.0081(16)
P2C 0.018(2) 0.018(2) 0.026(4) 0.000 0.000 0.0090(10)
Ru1A 0.0370(8) 0.0370(8) 0.0402(13) 0.000 0.000 0.0185(4)
Ru1B 0.0596(11) 0.0596(11) 0.0562(17) 0.000 0.000 0.0298(5)
Ru1C 0.0345(8) 0.0345(8) 0.0313(13) 0.000 0.000 0.0173(4)

loop_
_atom_type_symbol
_atom_type_description
_atom_type_scat_dispersion_real
_atom_type_scat_dispersion_imag
_atom_type_scat_source
C C 0.0033 0.0016 'International Tables Vol C Tables 4.2.6.8 and 6.1.1.4'
H H 0.0000 0.0000 'International Tables Vol C Tables 4.2.6.8 and 6.1.1.4'
P P 0.1023 0.0942 'International Tables Vol C Tables 4.2.6.8 and 6.1.1.4'
Ru Ru -1.2594 0.8363 'International Tables Vol C Tables 4.2.6.8 and 6.1.1.4'

loop_
_geom_angle_atom_site_label_1
_geom_angle_atom_site_label_2
_geom_angle_atom_site_label_3
_geom_angle
_geom_angle_site_symmetry_1
_geom_angle_site_symmetry_3
C2A C1A C6A 119.0(12) . .
C2A C1A P2A 118.8(10) . .
C6A C1A P2A 122.2(9) . .
C1A C2A C3A 124.0(14) . .
C2A C3A C4A 117.1(14) . .
C5A C4A C3A 121.2(13) . .
C4A C5A C6A 120.5(13) . .
C5A C6A C1A 118.1(13) . .
C8A C7A C12A 114.6(12) . .
C8A C7A P2A 124.4(10) . .
C12A C7A P2A 120.9(10) . .
C7A C8A C9A 124.3(13) . .
C10A C9A C8A 119.2(13) . .
C11A C10A C9A 119.2(13) . .
C10A C11A C12A 120.8(13) . .
C11A C12A C7A 121.5(13) . .
C24A C19A C20A 117.3(13) . .
C24A C19A P2A 125.9(10) . .
C20A C19A P2A 116.7(10) . .
C21A C20A C19A 122.3(13) . .
C20A C21A C22A 119.9(13) . .
C23A C22A C21A 118.2(14) . .
C22A C23A C24A 119.8(14) . .
C19A C24A C23A 122.1(14) . .
C30A C25A C26A 118.5(13) . .
C30A C25A P1A 119.0(10) . .
C26A C25A P1A 122.4(11) . .
C25A C26A C27A 120.1(13) . .
C26A C27A C28A 121.8(14) . .
C29A C28A C27A 116.5(15) . .
C28A C29A C30A 122.4(15) . .
C25A C30A C29A 120.6(14) . .
C2B C1B C6B 111.7(12) . .
C2B C1B P1B 123.0(11) . .
C6B C1B P1B 124.3(10) . .
C3B C2B C1B 126.3(14) . .
C2B C3B C4B 117.7(13) . .
C5B C4B C3B 120.2(13) . .
C4B C5B C6B 123.4(14) . .
C5B C6B C1B 120.6(13) . .
C8B C7B C12B 116.4(15) . .
C8B C7B P1B 124.0(12) . .
C12B C7B P1B 119.6(12) . .
C9B C8B C7B 122.0(16) . .
C8B C9B C10B 122.0(18) . .
C11B C10B C9B 117.5(18) . .
C10B C11B C12B 119.3(17) . .
C7B C12B C11B 122.7(17) . .
C18B C13B C14B 122.1(16) . .
C18B C13B P1B 113.8(13) . .
C14B C13B P1B 124.1(12) . .
C15B C14B C13B 117.6(17) . .
C14B C15B C16B 121.9(18) . .
C17B C16B C15B 118.8(18) . .
C16B C17B C18B 121.7(16) . .
C13B C18B C17B 117.5(15) . .
C20B C19B C24B 115(2) . .
C20B C19B P2B 119.8(14) . .
C24B C19B P2B 125.4(19) . .
C21B C20B C19B 127(2) . .
C20B C21B C22B 114(2) . .
C23B C22B C21B 122(2) . .
C24B C23B C22B 119(2) . .
C23B C24B C19B 122(2) . .
C2C C1C C6C 120.6(12) . .
C2C C1C P1C 118.6(10) . .
C6C C1C P1C 120.8(9) . .
C1C C2C C3C 122.5(13) . .
C2C C3C C4C 120.5(14) . .
C3C C4C C5C 118.0(13) . .
C6C C5C C4C 121.9(13) . .
C5C C6C C1C 116.6(12) . .
C12C C7C C8C 117.7(12) . .
C12C C7C P1C 118.6(10) . .
C8C C7C P1C 123.6(9) . .
C7C C8C C9C 120.0(13) . .
C10C C9C C8C 119.8(13) . .
C11C C10C C9C 120.6(13) . .
C10C C11C C12C 117.4(14) . .
C7C C12C C11C 124.5(14) . .
C18C C13C C14C 119.0(12) . .
C18C C13C P1C 118.4(9) . .
C14C C13C P1C 122.5(10) . .
C13C C14C C15C 117.5(13) . .
C16C C15C C14C 122.8(12) . .
C17C C16C C15C 118.8(12) . .
C16C C17C C18C 121.4(12) . .
C13C C18C C17C 120.5(12) . .
C20C C19C C24C 118.3(12) . .
C20C C19C P2C 118.5(10) . .
C24C C19C P2C 123.1(9) . .
C19C C20C C21C 121.1(12) . .
C22C C21C C20C 120.4(12) . .
C21C C22C C23C 119.0(12) . .
C24C C23C C22C 118.7(12) . .
C23C C24C C19C 122.3(12) . .
C25A P1A C25A 98.8(5) 2_645 3_765
C25A P1A C25A 98.8(5) 2_645 .
C25A P1A C25A 98.8(5) 3_765 .
C25A P1A Ru1A 118.7(4) 2_645 .
C25A P1A Ru1A 118.7(4) 3_765 .
C25A P1A Ru1A 118.7(4) . .
C7A P2A C19A 99.9(6) . .
C7A P2A C1A 99.0(6) . .
C19A P2A C1A 98.4(6) . .
C7A P2A Ru1A 120.3(4) . .
C19A P2A Ru1A 117.3(4) . .
C1A P2A Ru1A 117.9(4) . .
C1B P1B C13B 98.3(7) . .
C1B P1B C7B 99.9(7) . .
C13B P1B C7B 101.3(7) . .
C1B P1B Ru1B 116.6(5) . .
C13B P1B Ru1B 115.7(6) . .
C7B P1B Ru1B 121.2(5) . .
C19B P2B C19B 98.8(8) 2_655 3_665
C19B P2B C19B 98.8(8) 2_655 .
C19B P2B C19B 98.8(8) 3_665 .
C19B P2B Ru1B 118.8(7) 2_655 .
C19B P2B Ru1B 118.8(7) 3_665 .
C19B P2B Ru1B 118.8(7) . .
C13C P1C C7C 100.0(5) . .
C13C P1C C1C 99.2(6) . .
C7C P1C C1C 97.1(5) . .
C13C P1C Ru1C 117.4(4) . .
C7C P1C Ru1C 116.9(4) . .
C1C P1C Ru1C 122.0(4) . .
C19C P2C C19C 99.2(5) 3_565 .
C19C P2C C19C 99.2(5) 3_565 2_665
C19C P2C C19C 99.2(5) . 2_665
C19C P2C Ru1C 118.4(4) 3_565 .
C19C P2C Ru1C 118.4(4) . .
C19C P2C Ru1C 118.4(4) 2_665 .
P1A Ru1A P2A 110.48(9) . .
P1A Ru1A P2A 110.48(9) . 2_645
P2A Ru1A P2A 108.44(10) . 2_645
P1A Ru1A P2A 110.48(9) . 3_765
P2A Ru1A P2A 108.44(10) . 3_765
P2A Ru1A P2A 108.44(10) 2_645 3_765
P1B Ru1B P1B 113.23(9) . 3_665
P1B Ru1B P1B 113.24(9) . 2_655
P1B Ru1B P1B 113.24(9) 3_665 2_655
P1B Ru1B P2B 105.38(11) . .
P1B Ru1B P2B 105.38(11) 3_665 .
P1B Ru1B P2B 105.38(11) 2_655 .
P2C Ru1C P1C 112.33(9) . 3_565
P2C Ru1C P1C 112.33(9) . 2_665
P1C Ru1C P1C 106.47(10) 3_565 2_665
P2C Ru1C P1C 112.33(9) . .
P1C Ru1C P1C 106.47(10) 3_565 .
P1C Ru1C P1C 106.47(10) 2_665 .

loop_
_geom_bond_atom_site_label_1
_geom_bond_atom_site_label_2
_geom_bond_distance
_geom_bond_site_symmetry_2
C1A C2A 1.325(15) .
C1A C6A 1.441(16) .
C1A P2A 1.885(12) .
C2A C3A 1.374(16) .
C3A C4A 1.400(17) .
C4A C5A 1.365(18) .
C5A C6A 1.382(16) .
C7A C8A 1.351(17) .
C7A C12A 1.446(17) .
C7A P2A 1.811(13) .
C8A C9A 1.387(17) .
C9A C10A 1.384(18) .
C10A C11A 1.367(19) .
C11A C12A 1.369(17) .
C19A C24A 1.342(17) .
C19A C20A 1.376(16) .
C19A P2A 1.844(13) .
C20A C21A 1.363(17) .
C21A C22A 1.392(18) .
C22A C23A 1.363(18) .
C23A C24A 1.404(19) .
C25A C30A 1.375(17) .
C25A C26A 1.385(16) .
C25A P1A 1.866(13) .
C26A C27A 1.391(18) .
C27A C28A 1.40(2) .
C28A C29A 1.367(19) .
C29A C30A 1.392(18) .
C1B C2B 1.422(17) .
C1B C6B 1.484(18) .
C1B P1B 1.811(14) .
C2B C3B 1.369(17) .
C3B C4B 1.386(18) .
C4B C5B 1.348(17) .
C5B C6B 1.358(17) .
C7B C8B 1.346(19) .
C7B C12B 1.368(19) .
C7B P1B 1.858(16) .
C8B C9B 1.34(2) .
C9B C10B 1.38(2) .
C10B C11B 1.35(2) .
C11B C12B 1.38(2) .
C13B C18B 1.390(19) .
C13B C14B 1.41(2) .
C13B P1B 1.847(17) .
C14B C15B 1.39(2) .
C15B C16B 1.40(2) .
C16B C17B 1.37(2) .
C17B C18B 1.41(2) .
C19B C20B 1.36(2) .
C19B C24B 1.40(2) .
C19B P2B 1.84(2) .
C20B C21B 1.34(2) .
C21B C22B 1.41(2) .
C22B C23B 1.36(2) .
C23B C24B 1.33(2) .
C1C C2C 1.354(15) .
C1C C6C 1.440(16) .
C1C P1C 1.872(12) .
C2C C3C 1.366(15) .
C3C C4C 1.390(17) .
C4C C5C 1.429(17) .
C5C C6C 1.398(16) .
C7C C12C 1.360(16) .
C7C C8C 1.371(15) .
C7C P1C 1.867(12) .
C8C C9C 1.403(17) .
C9C C10C 1.382(17) .
C10C C11C 1.369(18) .
C11C C12C 1.374(18) .
C13C C18C 1.381(16) .
C13C C14C 1.414(17) .
C13C P1C 1.855(12) .
C14C C15C 1.421(17) .
C15C C16C 1.357(17) .
C16C C17C 1.354(17) .
C17C C18C 1.405(16) .
C19C C20C 1.352(16) .
C19C C24C 1.378(16) .
C19C P2C 1.866(12) .
C20C C21C 1.399(15) .
C21C C22C 1.363(16) .
C22C C23C 1.410(17) .
C23C C24C 1.374(16) .
P1A C25A 1.866(13) 2_645
P1A C25A 1.866(13) 3_765
P1A Ru1A 2.340(6) .
P2A Ru1A 2.394(3) .
P1B Ru1B 2.368(4) .
P2B C19B 1.84(2) 2_655
P2B C19B 1.84(2) 3_665
P2B Ru1B 2.387(8) .
P1C Ru1C 2.381(3) .
P2C C19C 1.866(12) 3_565
P2C C19C 1.866(12) 2_665
P2C Ru1C 2.336(6) .
Ru1A P2A 2.394(3) 2_645
Ru1A P2A 2.394(3) 3_765
Ru1B P1B 2.368(4) 3_665
Ru1B P1B 2.368(4) 2_655
Ru1C P1C 2.381(3) 3_565
Ru1C P1C 2.381(3) 2_665

loop_
_geom_torsion_atom_site_label_1
_geom_torsion_atom_site_label_2
_geom_torsion_atom_site_label_3
_geom_torsion_atom_site_label_4
_geom_torsion
_geom_torsion_site_symmetry_4
C6A C1A C2A C3A 1.8(19) .
P2A C1A C2A C3A 179.8(10) .
C1A C2A C3A C4A -0.3(19) .
C2A C3A C4A C5A 0.1(19) .
C3A C4A C5A C6A -1(2) .
C4A C5A C6A C1A 3(2) .
C2A C1A C6A C5A -3.0(18) .
P2A C1A C6A C5A 179.1(10) .
C12A C7A C8A C9A 6(2) .
P2A C7A C8A C9A -172.2(10) .
C7A C8A C9A C10A -3(2) .
C8A C9A C10A C11A 1(2) .
C9A C10A C11A C12A -2(2) .
C10A C11A C12A C7A 5(2) .
C8A C7A C12A C11A -6(2) .
P2A C7A C12A C11A 171.3(11) .
C24A C19A C20A C21A 1(2) .
P2A C19A C20A C21A -177.7(11) .
C19A C20A C21A C22A -6(2) .
C20A C21A C22A C23A 7(2) .
C21A C22A C23A C24A -4(2) .
C20A C19A C24A C23A 3(2) .
P2A C19A C24A C23A -179.0(11) .
C22A C23A C24A C19A -1(2) .
C30A C25A C26A C27A 1(2) .
P1A C25A C26A C27A 177.1(11) .
C25A C26A C27A C28A -2(2) .
C26A C27A C28A C29A 3(2) .
C27A C28A C29A C30A -3(2) .
C26A C25A C30A C29A 0(2) .
P1A C25A C30A C29A -177.0(11) .
C28A C29A C30A C25A 2(2) .
C6B C1B C2B C3B 4(2) .
P1B C1B C2B C3B 172.5(12) .
C1B C2B C3B C4B -5(2) .
C2B C3B C4B C5B 4(2) .
C3B C4B C5B C6B -2(2) .
C4B C5B C6B C1B 0(2) .
C2B C1B C6B C5B -1(2) .
P1B C1B C6B C5B -169.8(12) .
C12B C7B C8B C9B -1(2) .
P1B C7B C8B C9B -179.5(12) .
C7B C8B C9B C10B 2(3) .
C8B C9B C10B C11B -3(3) .
C9B C10B C11B C12B 4(3) .
C8B C7B C12B C11B 1(3) .
P1B C7B C12B C11B -180.0(15) .
C10B C11B C12B C7B -3(3) .
C18B C13B C14B C15B -3(3) .
P1B C13B C14B C15B 177.6(13) .
C13B C14B C15B C16B 2(3) .
C14B C15B C16B C17B 2(3) .
C15B C16B C17B C18B -6(3) .
C14B C13B C18B C17B -1(3) .
P1B C13B C18B C17B 178.4(13) .
C16B C17B C18B C13B 6(3) .
C24B C19B C20B C21B -7(4) .
P2B C19B C20B C21B 173.8(18) .
C19B C20B C21B C22B 4(3) .
C20B C21B C22B C23B 1(3) .
C21B C22B C23B C24B -2(4) .
C22B C23B C24B C19B 0(4) .
C20B C19B C24B C23B 4(3) .
P2B C19B C24B C23B -176(2) .
C6C C1C C2C C3C -2.1(18) .
P1C C1C C2C C3C -177.8(9) .
C1C C2C C3C C4C 0.7(19) .
C2C C3C C4C C5C 0.5(18) .
C3C C4C C5C C6C -0.2(19) .
C4C C5C C6C C1C -1.0(18) .
C2C C1C C6C C5C 2.2(17) .
P1C C1C C6C C5C 177.8(9) .
C12C C7C C8C C9C -1.3(17) .
P1C C7C C8C C9C -177.8(9) .
C7C C8C C9C C10C 0.2(19) .
C8C C9C C10C C11C 0(2) .
C9C C10C C11C C12C 0(2) .
C8C C7C C12C C11C 2.1(19) .
P1C C7C C12C C11C 178.8(11) .
C10C C11C C12C C7C -2(2) .
C18C C13C C14C C15C -0.4(18) .
P1C C13C C14C C15C -177.6(9) .
C13C C14C C15C C16C -0.1(19) .
C14C C15C C16C C17C 1(2) .
C15C C16C C17C C18C -1.5(19) .
C14C C13C C18C C17C -0.1(18) .
P1C C13C C18C C17C 177.3(9) .
C16C C17C C18C C13C 1.1(19) .
C24C C19C C20C C21C 1.5(18) .
P2C C19C C20C C21C 178.4(9) .
C19C C20C C21C C22C -2.6(19) .
C20C C21C C22C C23C 3.2(18) .
C21C C22C C23C C24C -2.7(18) .
C22C C23C C24C C19C 1.7(18) .
C20C C19C C24C C23C -1.1(18) .
P2C C19C C24C C23C -177.8(9) .
C30A C25A P1A C25A -170.7(13) 2_645
C26A C25A P1A C25A 12.9(12) 2_645
C30A C25A P1A C25A 88.8(16) 3_765
C26A C25A P1A C25A -87.6(8) 3_765
C30A C25A P1A Ru1A -41.0(14) .
C26A C25A P1A Ru1A 142.7(10) .
C8A C7A P2A C19A -159.0(12) .
C12A C7A P2A C19A 23.4(12) .
C8A C7A P2A C1A 100.7(12) .
C12A C7A P2A C1A -76.9(11) .
C8A C7A P2A Ru1A -29.1(14) .
C12A C7A P2A Ru1A 153.3(9) .
C24A C19A P2A C7A -106.8(12) .
C20A C19A P2A C7A 71.6(11) .
C24A C19A P2A C1A -6.1(13) .
C20A C19A P2A C1A 172.3(10) .
C24A C19A P2A Ru1A 121.4(11) .
C20A C19A P2A Ru1A -60.2(11) .
C2A C1A P2A C7A -173.8(10) .
C6A C1A P2A C7A 4.1(11) .
C2A C1A P2A C19A 84.7(11) .
C6A C1A P2A C19A -97.4(10) .
C2A C1A P2A Ru1A -42.4(11) .
C6A C1A P2A Ru1A 135.5(9) .
C2B C1B P1B C13B 165.0(13) .
C6B C1B P1B C13B -27.5(15) .
C2B C1B P1B C7B -91.9(14) .
C6B C1B P1B C7B 75.7(14) .
C2B C1B P1B Ru1B 40.6(15) .
C6B C1B P1B Ru1B -151.8(11) .
C18B C13B P1B C1B -65.1(14) .
C14B C13B P1B C1B 114.8(14) .
C18B C13B P1B C7B -167.1(12) .
C14B C13B P1B C7B 12.8(16) .
C18B C13B P1B Ru1B 59.8(13) .
C14B C13B P1B Ru1B -120.3(14) .
C8B C7B P1B C1B 11.7(15) .
C12B C7B P1B C1B -166.9(13) .
C8B C7B P1B C13B 112.4(14) .
C12B C7B P1B C13B -66.3(14) .
C8B C7B P1B Ru1B -117.9(13) .
C12B C7B P1B Ru1B 63.4(15) .
C20B C19B P2B C19B -88(2) 2_655
C24B C19B P2B C19B 91.9(15) 2_655
C20B C19B P2B C19B 171.2(18) 3_665
C24B C19B P2B C19B -8(2) 3_665
C20B C19B P2B Ru1B 41(2) .
C24B C19B P2B Ru1B -138.3(17) .
C18C C13C P1C C7C 174.9(10) .
C14C C13C P1C C7C -7.8(12) .
C18C C13C P1C C1C -86.1(10) .
C14C C13C P1C C1C 91.1(11) .
C18C C13C P1C Ru1C 47.4(11) .
C14C C13C P1C Ru1C -135.3(9) .
C12C C7C P1C C13C -83.5(10) .
C8C C7C P1C C13C 92.9(10) .
C12C C7C P1C C1C 175.8(10) .
C8C C7C P1C C1C -7.8(11) .
C12C C7C P1C Ru1C 44.4(11) .
C8C C7C P1C Ru1C -139.2(9) .
C2C C1C P1C C13C 172.7(10) .
C6C C1C P1C C13C -3.0(11) .
C2C C1C P1C C7C -85.9(10) .
C6C C1C P1C C7C 98.4(10) .
C2C C1C P1C Ru1C 42.0(11) .
C6C C1C P1C Ru1C -133.7(9) .
C20C C19C P2C C19C -83.7(13) 3_565
C24C C19C P2C C19C 93.0(7) 3_565
C20C C19C P2C C19C 175.3(9) 2_665
C24C C19C P2C C19C -8.0(11) 2_665
C20C C19C P2C Ru1C 45.8(10) .
C24C C19C P2C Ru1C -137.5(9) .
